data_7049459
loop_
_publ_author_name
'Meng, Ting'
'Qin, Qi-Pin'
'Chen, Zi-Lu'
'Zou, Hua-Hong'
'Wang, Kai'
'Liang, Fu-Pei'

_publ_section_title
;
 Discovery of high in vitro and in vivo antitumor activities of
 organometallic ruthenium(ii)-arene complexes with
 5,7-dihalogenated-2-methyl-8-quinolinol.
;
_journal_issue 16
_journal_name_full 'Dalton transactions (Cambridge, England : 2003)'
_journal_page_first 5352
_journal_page_last 5360
_journal_paper_doi 10.1039/c9dt00866g
_journal_volume 48
_journal_year 2019
_chemical_formula_moiety '3(C10 H14 Cl2 Ru)'
_chemical_formula_sum 'C30 H42 Cl6 Ru3'
_chemical_formula_weight 918.54
_space_group_crystal_system orthorhombic
_space_group_IT_number 43
_space_group_name_Hall 'F 2 -2d'
_space_group_name_H-M_alt 'F d d 2'
_symmetry_space_group_name_Hall 'F 2 -2d'
_symmetry_space_group_name_H-M 'F d d 2'
_atom_sites_solution_hydrogens geom
_atom_sites_solution_primary iterative
_audit_creation_date 2018-12-23
_audit_creation_method
;
Olex2 1.2
(compiled 2018.05.29 svn.r3508 for OlexSys, GUI svn.r5506)
;
_audit_update_record
;
2019-02-03 deposited with the CCDC.    2019-03-26 downloaded from the CCDC.
;
_cell_angle_alpha 90
_cell_angle_beta 90
_cell_angle_gamma 90
_cell_formula_units_Z 16
_cell_length_a 47.198(3)
_cell_length_b 15.9275(10)
_cell_length_c 18.8189(11)
_cell_measurement_reflns_used 9303
_cell_measurement_temperature 293(2)
_cell_measurement_theta_max 27.526
_cell_measurement_theta_min 3.086
_cell_volume 14147.0(15)
_computing_cell_refinement 'SAINT V8.38A (?, 2016)'
_computing_data_reduction 'SAINT V8.38A (?, 2016)'
_computing_molecular_graphics 'Olex2 (Dolomanov et al., 2009)'
_computing_publication_material 'Olex2 (Dolomanov et al., 2009)'
_computing_structure_refinement 'XL (Sheldrick, 2008)'
_computing_structure_solution
;
Superflip (Palatinus & Chapuis, 2007;Palatinus & van der Lee, 2008;
Palatinus et al., 2012)
;
_diffrn_ambient_temperature 293(2)
_diffrn_measured_fraction_theta_full 0.997
_diffrn_measured_fraction_theta_max 0.996
_diffrn_measurement_device_type 'CCD area detector'
_diffrn_measurement_method 'phi and omega scans'
_diffrn_radiation_monochromator graphite
_diffrn_radiation_type MoK\a
_diffrn_radiation_wavelength 0.71073
_diffrn_reflns_av_R_equivalents 0.0412
_diffrn_reflns_av_unetI/netI 0.0361
_diffrn_reflns_Laue_measured_fraction_full 0.997
_diffrn_reflns_Laue_measured_fraction_max 0.996
_diffrn_reflns_limit_h_max 61
_diffrn_reflns_limit_h_min -61
_diffrn_reflns_limit_k_max 20
_diffrn_reflns_limit_k_min -20
_diffrn_reflns_limit_l_max 24
_diffrn_reflns_limit_l_min -24
_diffrn_reflns_number 48743
_diffrn_reflns_point_group_measured_fraction_full 0.998
_diffrn_reflns_point_group_measured_fraction_max 0.996
_diffrn_reflns_theta_full 25.242
_diffrn_reflns_theta_max 27.555
_diffrn_reflns_theta_min 3.086
_exptl_absorpt_coefficient_mu 1.737
_exptl_absorpt_correction_T_max 0.7456
_exptl_absorpt_correction_T_min 0.6006
_exptl_absorpt_correction_type multi-scan
_exptl_absorpt_process_details
;
SADABS-2016/2 (Bruker,2016/2) was used for absorption correction.
wR2(int) was 0.0870 before and 0.0739 after correction.
The Ratio of minimum to maximum transmission is 0.8055.
The \l/2 correction factor is Not present.
;
_exptl_crystal_colour colorless
_exptl_crystal_density_diffrn 1.725
_exptl_crystal_description block
_exptl_crystal_F_000 7296
_exptl_crystal_size_max 0.26
_exptl_crystal_size_mid 0.21
_exptl_crystal_size_min 0.15
_refine_diff_density_max 4.387
_refine_diff_density_min -0.977
_refine_diff_density_rms 0.197
_refine_ls_abs_structure_details
;
 Refined as an inversion twin.
;
_refine_ls_abs_structure_Flack 0.43(14)
_refine_ls_extinction_method none
_refine_ls_goodness_of_fit_ref 1.051
_refine_ls_hydrogen_treatment constr
_refine_ls_matrix_type full
_refine_ls_number_parameters 339
_refine_ls_number_reflns 8111
_refine_ls_number_restraints 37
_refine_ls_restrained_S_all 1.057
_refine_ls_R_factor_all 0.0889
_refine_ls_R_factor_gt 0.0654
_refine_ls_shift/su_max 0.001
_refine_ls_shift/su_mean 0.000
_refine_ls_structure_factor_coef Fsqd
_refine_ls_weighting_details 'w=1/[\s^2^(Fo^2^)+(0.0991P)^2^+405.2251P] where P=(Fo^2^+2Fc^2^)/3'
_refine_ls_weighting_scheme calc
_refine_ls_wR_factor_gt 0.1670
_refine_ls_wR_factor_ref 0.1930
_reflns_Friedel_coverage 0.940
_reflns_Friedel_fraction_full 0.998
_reflns_Friedel_fraction_max 0.996
_reflns_number_gt 6512
_reflns_number_total 8111
_reflns_threshold_expression 'I > 2\s(I)'
_cod_data_source_file c9dt00866g2.cif
_cod_data_source_block 111
_cod_depositor_comments 'Adding full bibliography for 7049455--7049468.cif.'
_cod_original_cell_volume 14146.9(15)
_cod_database_code 7049459
_shelx_shelxl_version_number 2016/6
_shelx_space_group_comment
;
The symmetry employed for this shelxl refinement is uniquely defined
by the following loop, which should always be used as a source of
symmetry information in preference to the above space-group names.
They are only intended as comments.
;
_shelx_estimated_absorpt_t_max 0.781
_shelx_estimated_absorpt_t_min 0.661
_olex2_refinement_description
;
1. Twinned data refinement
 Scales: 0.57(14)
 0.43(14)
2. Fixed Uiso
 At 1.2 times of:
  All C(H) groups
 At 1.5 times of:
  All C(H,H,H) groups
3. Uiso/Uaniso restraints and constraints
Uanis(C28) \\sim Ueq: with sigma of 0.01 and sigma for terminal atoms of 0.02
Uanis(C6) \\sim Ueq, Uanis(C8) \\sim Ueq: with sigma of 0.01 and sigma for
terminal atoms of 0.02
Uanis(C16) \\sim Ueq, Uanis(C14) \\sim Ueq, Uanis(C15) \\sim Ueq: with sigma of
0.01 and sigma for terminal atoms of 0.02
4.a Ternary CH refined with riding coordinates:
 C22(H22), C2(H2), C12(H12)
4.b Aromatic/amide H refined with riding coordinates:
 C28(H28), C25(H25), C29(H29), C26(H26), C8(H8), C9(H9), C5(H5), C6(H6),
 C15(H15), C19(H19), C18(H18), C16(H16)
4.c Fitted hexagon refined as free rotating group:
 C8(C9,C4,C5,C6,C7), C15(C14,C19,C18,C17,C16)
4.d Idealised Me refined as rotating group:
 C30(H30A,H30B,H30C), C23(H23A,H23B,H23C), C21(H21A,H21B,H21C), C20(H20A,H20B,
 H20C), C11(H11A,H11B,H11C), C10(H10A,H10B,H10C), C13(H13A,H13B,H13C), C3(H3A,
 H3B,H3C), C1(H1A,H1B,H1C)
;
_olex2_submission_special_instructions 'No special instructions were received'

loop_
_space_group_symop_operation_xyz
'x, y, z'
'-x, -y, z'
'-x+1/4, y+1/4, z+1/4'
'x+1/4, -y+1/4, z+1/4'
'x, y+1/2, z+1/2'
'-x, -y+1/2, z+1/2'
'-x+1/4, y+3/4, z+3/4'
'x+1/4, -y+3/4, z+3/4'
'x+1/2, y, z+1/2'
'-x+1/2, -y, z+1/2'
'-x+3/4, y+1/4, z+3/4'
'x+3/4, -y+1/4, z+3/4'
'x+1/2, y+1/2, z'
'-x+1/2, -y+1/2, z'
'-x+3/4, y+3/4, z+1/4'
'x+3/4, -y+3/4, z+1/4'

loop_
_atom_site_label
_atom_site_type_symbol
_atom_site_fract_x
_atom_site_fract_y
_atom_site_fract_z
_atom_site_U_iso_or_equiv
_atom_site_adp_type
_atom_site_occupancy
_atom_site_site_symmetry_order
_atom_site_calc_flag
_atom_site_refinement_flags_posn
_atom_site_refinement_flags_adp
_atom_site_refinement_flags_occupancy
Ru3 Ru 0.53661(2) 0.95970(6) 0.08920(5) 0.0302(2) Uani 1 1 d . . .
Ru1 Ru 0.61882(2) 0.70173(6) 0.34307(6) 0.0349(3) Uani 1 1 d . . .
Ru2 Ru 0.54509(2) 0.77712(7) 0.34340(6) 0.0372(3) Uani 1 1 d . . .
Cl6 Cl 0.500000 1.000000 0.0034(2) 0.0360(12) Uani 1 2 d S T P
Cl5 Cl 0.500000 1.000000 0.1749(2) 0.0381(13) Uani 1 2 d S T P
Cl2 Cl 0.58184(7) 0.7369(3) 0.4288(2) 0.0385(10) Uani 1 1 d . . .
Cl1 Cl 0.58235(7) 0.7419(4) 0.2574(2) 0.0460(12) Uani 1 1 d . . .
Cl7 Cl 0.51523(8) 0.8236(2) 0.0865(3) 0.0529(9) Uani 1 1 d . . .
Cl3 Cl 0.59801(9) 0.5644(2) 0.3429(3) 0.0563(9) Uani 1 1 d . . .
Cl4 Cl 0.56431(9) 0.9159(3) 0.3482(3) 0.0582(10) Uani 1 1 d . . .
C28 C 0.5716(3) 0.9625(14) 0.1626(9) 0.051(5) Uani 1 1 d . U .
H28 H 0.572262 0.947786 0.210357 0.062 Uiso 1 1 calc R . .
C25 C 0.5691(3) 1.0018(11) 0.0176(9) 0.041(4) Uani 1 1 d . . .
H25 H 0.568058 1.015564 -0.030364 0.050 Uiso 1 1 calc R . .
C27 C 0.5652(3) 1.0464(12) 0.1426(9) 0.048(4) Uani 1 1 d . . .
C29 C 0.5768(3) 0.9029(12) 0.1111(10) 0.054(5) Uani 1 1 d . . .
H29 H 0.581626 0.848973 0.125650 0.065 Uiso 1 1 calc R . .
C22 C 0.5798(4) 0.8478(16) -0.0146(15) 0.070(7) Uani 1 1 d . . .
H22 H 0.575404 0.794355 0.008742 0.084 Uiso 1 1 calc R . .
C24 C 0.5753(3) 0.9194(12) 0.0366(13) 0.059(5) Uani 1 1 d . . .
C26 C 0.5641(3) 1.0655(10) 0.0688(9) 0.044(4) Uani 1 1 d . . .
H26 H 0.560214 1.120025 0.054057 0.053 Uiso 1 1 calc R . .
C30 C 0.5586(4) 1.1089(17) 0.1983(14) 0.087(8) Uani 1 1 d . . .
H30A H 0.547377 1.153322 0.178308 0.130 Uiso 1 1 calc GR . .
H30B H 0.575889 1.131648 0.216903 0.130 Uiso 1 1 calc GR . .
H30C H 0.548172 1.082295 0.235942 0.130 Uiso 1 1 calc GR . .
C8 C 0.6459(2) 0.8076(6) 0.3710(8) 0.064(5) Uani 1 1 d . U .
H8 H 0.641482 0.860396 0.389039 0.077 Uiso 1 1 calc R . .
C9 C 0.6512(3) 0.7413(8) 0.4172(5) 0.049(4) Uani 1 1 d G . .
H9 H 0.650380 0.749736 0.466033 0.059 Uiso 1 1 calc R . .
C4 C 0.6579(2) 0.6625(6) 0.3903(5) 0.049(4) Uani 1 1 d G . .
C5 C 0.6592(2) 0.6499(6) 0.3173(6) 0.051(4) Uani 1 1 d G . .
H5 H 0.663617 0.597112 0.299283 0.062 Uiso 1 1 calc R . .
C6 C 0.6538(3) 0.7162(9) 0.2711(5) 0.062(5) Uani 1 1 d G U .
H6 H 0.654718 0.707770 0.222287 0.074 Uiso 1 1 calc R . .
C7 C 0.6472(2) 0.7951(7) 0.2980(7) 0.069(6) Uani 1 1 d G . .
C2 C 0.6636(4) 0.5927(18) 0.4448(13) 0.072(7) Uani 1 1 d . . .
H2 H 0.661787 0.540228 0.418026 0.086 Uiso 1 1 calc R . .
C23 C 0.6113(5) 0.8488(18) -0.0381(16) 0.091(8) Uani 1 1 d . . .
H23A H 0.615836 0.902835 -0.057568 0.137 Uiso 1 1 calc GR . .
H23B H 0.614302 0.806329 -0.073481 0.137 Uiso 1 1 calc GR . .
H23C H 0.623172 0.837854 0.002233 0.137 Uiso 1 1 calc GR . .
C21 C 0.5601(5) 0.8600(19) -0.0816(14) 0.089(8) Uani 1 1 d . . .
H21A H 0.540625 0.857606 -0.067174 0.133 Uiso 1 1 calc GR . .
H21B H 0.563827 0.816340 -0.115482 0.133 Uiso 1 1 calc GR . .
H21C H 0.563922 0.913637 -0.102904 0.133 Uiso 1 1 calc GR . .
C12 C 0.4991(4) 0.8806(12) 0.4465(13) 0.067(6) Uani 1 1 d . . .
H12 H 0.503945 0.934248 0.424214 0.080 Uiso 1 1 calc R . .
C15 C 0.5044(2) 0.8291(6) 0.3193(6) 0.062(5) Uani 1 1 d . U .
H15 H 0.499556 0.883025 0.304645 0.075 Uiso 1 1 calc R . .
C14 C 0.5056(2) 0.8102(6) 0.3914(6) 0.057(5) Uani 1 1 d G U .
C19 C 0.5128(2) 0.7297(6) 0.4133(5) 0.041(4) Uani 1 1 d G . .
H19 H 0.513663 0.717029 0.461503 0.049 Uiso 1 1 calc R . .
C18 C 0.5188(2) 0.6681(5) 0.3632(6) 0.063(6) Uani 1 1 d G . .
H18 H 0.523667 0.614185 0.377884 0.076 Uiso 1 1 calc R . .
C17 C 0.5176(2) 0.6870(7) 0.2912(6) 0.061(5) Uani 1 1 d G . .
C16 C 0.5104(3) 0.7675(9) 0.2692(5) 0.069(6) Uani 1 1 d G U .
H16 H 0.509560 0.780180 0.221025 0.083 Uiso 1 1 calc R . .
C20 C 0.5259(5) 0.618(2) 0.2368(14) 0.108(12) Uani 1 1 d . . .
H20A H 0.528382 0.642524 0.190689 0.162 Uiso 1 1 calc GR . .
H20B H 0.511131 0.576300 0.234576 0.162 Uiso 1 1 calc GR . .
H20C H 0.543252 0.591548 0.251412 0.162 Uiso 1 1 calc GR . .
C11 C 0.4669(5) 0.881(2) 0.459(2) 0.119(12) Uani 1 1 d . . .
H11A H 0.458001 0.917985 0.425826 0.178 Uiso 1 1 calc GR . .
H11B H 0.463093 0.900016 0.506728 0.178 Uiso 1 1 calc GR . .
H11C H 0.459602 0.825194 0.453317 0.178 Uiso 1 1 calc GR . .
C10 C 0.6400(5) 0.863(2) 0.2412(18) 0.120(12) Uani 1 1 d . . .
H10A H 0.629937 0.908266 0.263362 0.179 Uiso 1 1 calc GR . .
H10B H 0.628320 0.838319 0.204895 0.179 Uiso 1 1 calc GR . .
H10C H 0.657154 0.883602 0.220417 0.179 Uiso 1 1 calc GR . .
C13 C 0.5165(5) 0.8731(15) 0.5127(13) 0.085(7) Uani 1 1 d . . .
H13A H 0.508686 0.830154 0.542611 0.127 Uiso 1 1 calc GR . .
H13B H 0.516348 0.925741 0.537591 0.127 Uiso 1 1 calc GR . .
H13C H 0.535617 0.858770 0.500293 0.127 Uiso 1 1 calc GR . .
C3 C 0.6437(5) 0.5851(17) 0.5029(13) 0.086(8) Uani 1 1 d . . .
H3A H 0.648324 0.625458 0.539029 0.129 Uiso 1 1 calc GR . .
H3B H 0.644818 0.529556 0.522477 0.129 Uiso 1 1 calc GR . .
H3C H 0.624894 0.595300 0.485786 0.129 Uiso 1 1 calc GR . .
C1 C 0.6939(5) 0.5957(19) 0.4675(17) 0.107(10) Uani 1 1 d . . .
H1A H 0.705900 0.597225 0.426264 0.161 Uiso 1 1 calc GR . .
H1B H 0.698247 0.546678 0.495118 0.161 Uiso 1 1 calc GR . .
H1C H 0.697098 0.645043 0.495649 0.161 Uiso 1 1 calc GR . .

loop_
_atom_site_aniso_label
_atom_site_aniso_U_11
_atom_site_aniso_U_22
_atom_site_aniso_U_33
_atom_site_aniso_U_23
_atom_site_aniso_U_13
_atom_site_aniso_U_12
Ru3 0.0242(4) 0.0388(5) 0.0277(5) 0.0046(5) 0.0000(5) -0.0034(4)
Ru1 0.0295(4) 0.0464(6) 0.0289(5) -0.0048(6) -0.0010(5) -0.0015(4)
Ru2 0.0298(4) 0.0503(6) 0.0315(5) 0.0080(6) -0.0028(5) -0.0056(4)
Cl6 0.031(2) 0.053(3) 0.025(2) 0.000 0.000 0.008(2)
Cl5 0.027(2) 0.062(4) 0.026(2) 0.000 0.000 -0.007(2)
Cl2 0.031(2) 0.057(3) 0.027(2) -0.0016(17) -0.0014(11) 0.0029(17)
Cl1 0.035(2) 0.076(4) 0.027(2) 0.0082(19) -0.0038(12) -0.005(2)
Cl7 0.065(2) 0.0475(19) 0.046(2) 0.004(2) -0.003(2) -0.0239(16)
Cl3 0.077(2) 0.052(2) 0.0400(18) -0.008(2) 0.003(2) -0.0194(18)
Cl4 0.067(2) 0.058(2) 0.050(2) 0.007(2) -0.006(2) -0.0200(18)
C28 0.024(6) 0.099(11) 0.032(7) 0.007(7) -0.010(5) -0.008(7)
C25 0.027(7) 0.047(9) 0.049(9) 0.012(8) 0.003(6) -0.007(6)
C27 0.025(7) 0.074(12) 0.046(9) -0.018(8) -0.002(6) -0.008(7)
C29 0.034(7) 0.062(11) 0.068(14) 0.028(9) -0.001(7) 0.016(8)
C22 0.057(11) 0.062(12) 0.092(17) -0.024(12) 0.033(11) 0.000(9)
C24 0.021(7) 0.044(10) 0.112(17) -0.007(10) 0.017(9) 0.001(7)
C26 0.032(7) 0.045(8) 0.056(10) 0.009(7) 0.006(6) -0.020(6)
C30 0.061(12) 0.098(18) 0.101(18) -0.040(15) 0.010(12) -0.031(13)
C8 0.056(9) 0.052(9) 0.085(11) -0.035(8) 0.002(8) -0.017(7)
C9 0.030(7) 0.065(11) 0.051(10) -0.036(9) -0.006(6) 0.002(7)
C4 0.035(8) 0.051(10) 0.060(11) -0.010(8) -0.012(7) 0.005(7)
C5 0.045(8) 0.067(12) 0.042(9) -0.022(8) 0.016(7) -0.005(9)
C6 0.041(8) 0.092(11) 0.052(9) -0.005(8) 0.004(7) -0.014(8)
C7 0.029(8) 0.065(13) 0.114(19) 0.017(12) -0.004(10) -0.009(8)
C2 0.064(13) 0.090(18) 0.062(14) 0.009(12) -0.015(9) 0.023(11)
C23 0.055(12) 0.100(18) 0.12(2) -0.033(17) 0.020(13) 0.011(12)
C21 0.083(15) 0.11(2) 0.075(16) -0.019(14) -0.001(13) -0.023(15)
C12 0.053(10) 0.045(9) 0.103(17) 0.021(10) 0.021(10) 0.012(8)
C15 0.048(8) 0.068(9) 0.071(10) 0.035(8) -0.008(7) 0.009(7)
C14 0.030(7) 0.057(9) 0.085(10) 0.007(8) 0.014(7) -0.006(6)
C19 0.039(8) 0.040(8) 0.045(9) 0.016(7) 0.014(6) -0.003(6)
C18 0.044(8) 0.052(10) 0.094(16) 0.026(10) 0.008(8) -0.025(8)
C17 0.041(9) 0.077(13) 0.066(13) -0.020(11) -0.001(8) -0.019(9)
C16 0.050(9) 0.107(12) 0.049(9) 0.007(9) 0.000(7) -0.019(9)
C20 0.069(14) 0.18(3) 0.075(16) -0.072(19) 0.003(11) -0.036(17)
C11 0.077(16) 0.088(18) 0.19(3) -0.02(2) 0.04(2) 0.012(15)
C10 0.067(14) 0.14(3) 0.15(3) 0.10(2) 0.001(15) -0.032(15)
C13 0.092(15) 0.073(14) 0.089(17) -0.046(13) 0.025(13) 0.001(12)
C3 0.083(15) 0.089(17) 0.085(16) 0.029(13) -0.036(13) -0.013(13)
C1 0.088(17) 0.12(2) 0.11(2) -0.004(19) -0.053(16) 0.034(17)

loop_
_atom_type_symbol
_atom_type_description
_atom_type_scat_dispersion_real
_atom_type_scat_dispersion_imag
_atom_type_scat_source
C C 0.0033 0.0016 'International Tables Vol C Tables 4.2.6.8 and 6.1.1.4'
H H 0.0000 0.0000 'International Tables Vol C Tables 4.2.6.8 and 6.1.1.4'
Cl Cl 0.1484 0.1585 'International Tables Vol C Tables 4.2.6.8 and 6.1.1.4'
Ru Ru -1.2594 0.8363 'International Tables Vol C Tables 4.2.6.8 and 6.1.1.4'

loop_
_geom_angle_atom_site_label_1
_geom_angle_atom_site_label_2
_geom_angle_atom_site_label_3
_geom_angle
_geom_angle_site_symmetry_3
Cl5 Ru3 Cl6 82.43(11) .
Cl7 Ru3 Cl6 85.75(11) .
Cl7 Ru3 Cl5 87.37(12) .
C28 Ru3 Cl6 163.3(6) .
C28 Ru3 Cl5 96.5(5) .
C28 Ru3 Cl7 110.9(6) .
C28 Ru3 C27 38.3(7) .
C28 Ru3 C24 69.7(8) .
C28 Ru3 C26 68.7(7) .
C25 Ru3 Cl6 90.4(4) .
C25 Ru3 Cl5 146.6(5) .
C25 Ru3 Cl7 124.8(5) .
C25 Ru3 C28 81.3(6) .
C25 Ru3 C27 69.5(6) .
C25 Ru3 C24 37.6(7) .
C25 Ru3 C26 38.4(6) .
C27 Ru3 Cl6 125.1(5) .
C27 Ru3 Cl5 88.1(4) .
C27 Ru3 Cl7 147.8(5) .
C27 Ru3 C24 83.0(7) .
C29 Ru3 Cl6 149.5(5) .
C29 Ru3 Cl5 127.5(5) .
C29 Ru3 Cl7 89.7(5) .
C29 Ru3 C28 37.5(7) .
C29 Ru3 C25 67.7(6) .
C29 Ru3 C27 68.3(7) .
C29 Ru3 C24 38.6(8) .
C29 Ru3 C26 80.3(7) .
C24 Ru3 Cl6 111.7(7) .
C24 Ru3 Cl5 165.8(7) .
C24 Ru3 Cl7 94.4(5) .
C26 Ru3 Cl6 95.9(4) .
C26 Ru3 Cl5 109.7(5) .
C26 Ru3 Cl7 163.0(5) .
C26 Ru3 C27 38.3(7) .
C26 Ru3 C24 69.2(6) .
Cl2 Ru1 Cl1 82.67(11) .
Cl3 Ru1 Cl2 85.28(16) .
Cl3 Ru1 Cl1 87.11(18) .
C8 Ru1 Cl2 94.7(3) .
C8 Ru1 Cl1 111.7(4) .
C8 Ru1 Cl3 161.1(4) .
C9 Ru1 Cl2 90.7(3) .
C9 Ru1 Cl1 147.9(4) .
C9 Ru1 Cl3 123.8(4) .
C9 Ru1 C8 37.30(16) .
C9 Ru1 C7 67.4(2) .
C4 Ru1 Cl2 114.1(3) .
C4 Ru1 Cl1 163.2(3) .
C4 Ru1 Cl3 95.0(3) .
C4 Ru1 C8 67.7(2) .
C4 Ru1 C9 37.67(17) .
C4 Ru1 C6 68.3(2) .
C4 Ru1 C7 80.2(2) .
C5 Ru1 Cl2 151.4(3) .
C5 Ru1 Cl1 125.5(3) .
C5 Ru1 Cl3 90.7(3) .
C5 Ru1 C8 80.2(2) .
C5 Ru1 C9 68.1(2) .
C5 Ru1 C4 37.97(15) .
C5 Ru1 C6 37.89(17) .
C5 Ru1 C7 68.0(2) .
C6 Ru1 Cl2 160.3(4) .
C6 Ru1 Cl1 95.6(3) .
C6 Ru1 Cl3 114.3(4) .
C6 Ru1 C8 67.6(2) .
C6 Ru1 C9 80.2(2) .
C6 Ru1 C7 37.51(17) .
C7 Ru1 Cl2 122.8(4) .
C7 Ru1 Cl1 89.9(3) .
C7 Ru1 Cl3 151.2(4) .
C7 Ru1 C8 37.23(15) .
Cl2 Ru2 Cl1 82.28(10) .
Cl4 Ru2 Cl2 87.02(16) .
Cl4 Ru2 Cl1 87.97(18) .
C15 Ru2 Cl2 151.1(3) .
C15 Ru2 Cl1 126.3(3) .
C15 Ru2 Cl4 89.5(3) .
C15 Ru2 C19 68.3(2) .
C15 Ru2 C18 80.4(2) .
C15 Ru2 C17 67.9(2) .
C15 Ru2 C16 37.73(17) .
C14 Ru2 Cl2 113.9(3) .
C14 Ru2 Cl1 163.7(3) .
C14 Ru2 Cl4 95.0(3) .
C14 Ru2 C15 37.93(16) .
C14 Ru2 C19 37.85(16) .
C14 Ru2 C18 68.1(2) .
C14 Ru2 C17 80.4(2) .
C14 Ru2 C16 68.2(2) .
C19 Ru2 Cl2 90.5(3) .
C19 Ru2 Cl1 146.2(3) .
C19 Ru2 Cl4 124.8(3) .
C19 Ru2 C18 37.58(15) .
C19 Ru2 C17 67.8(2) .
C19 Ru2 C16 80.4(2) .
C18 Ru2 Cl2 94.7(3) .
C18 Ru2 Cl1 109.9(3) .
C18 Ru2 Cl4 162.1(3) .
C18 Ru2 C17 37.39(15) .
C17 Ru2 Cl2 123.2(4) .
C17 Ru2 Cl1 88.8(3) .
C17 Ru2 Cl4 148.8(4) .
C16 Ru2 Cl2 160.7(4) .
C16 Ru2 Cl1 95.8(3) .
C16 Ru2 Cl4 112.2(4) .
C16 Ru2 C18 67.7(2) .
C16 Ru2 C17 37.47(17) .
Ru3 Cl6 Ru3 97.54(18) 2_675
Ru3 Cl5 Ru3 97.61(18) 2_675
Ru1 Cl2 Ru2 97.61(15) .
Ru1 Cl1 Ru2 97.44(16) .
Ru3 C28 H28 129.9 .
C27 C28 Ru3 71.7(9) .
C27 C28 H28 120.0 .
C29 C28 Ru3 70.9(9) .
C29 C28 H28 120.0 .
C29 C28 C27 120.0(15) .
Ru3 C25 H25 130.3 .
C24 C25 Ru3 72.3(10) .
C24 C25 H25 118.8 .
C24 C25 C26 122.3(17) .
C26 C25 Ru3 71.3(8) .
C26 C25 H25 118.8 .
C28 C27 Ru3 70.0(9) .
C28 C27 C26 117.8(16) .
C28 C27 C30 119.4(19) .
C26 C27 Ru3 70.3(9) .
C26 C27 C30 123(2) .
C30 C27 Ru3 128.7(12) .
Ru3 C29 H29 131.4 .
C28 C29 Ru3 71.7(9) .
C28 C29 H29 118.2 .
C28 C29 C24 123.7(17) .
C24 C29 Ru3 71.9(10) .
C24 C29 H29 118.2 .
C24 C22 H22 109.9 .
C24 C22 C23 108.0(18) .
C24 C22 C21 110(2) .
C23 C22 H22 109.9 .
C23 C22 C21 110(2) .
C21 C22 H22 109.9 .
C25 C24 Ru3 70.1(9) .
C25 C24 C29 115.9(19) .
C25 C24 C22 125(2) .
C29 C24 Ru3 69.5(10) .
C29 C24 C22 118.8(19) .
C22 C24 Ru3 129.2(13) .
Ru3 C26 H26 131.4 .
C25 C26 Ru3 70.2(9) .
C25 C26 C27 120.3(16) .
C25 C26 H26 119.8 .
C27 C26 Ru3 71.4(10) .
C27 C26 H26 119.8 .
C27 C30 H30A 109.5 .
C27 C30 H30B 109.5 .
C27 C30 H30C 109.5 .
H30A C30 H30B 109.5 .
H30A C30 H30C 109.5 .
H30B C30 H30C 109.5 .
Ru1 C8 H8 130.9 .
C9 C8 Ru1 70.7(4) .
C9 C8 H8 120.0 .
C9 C8 C7 120.0 .
C7 C8 Ru1 71.1(4) .
C7 C8 H8 120.0 .
Ru1 C9 H9 130.4 .
C8 C9 Ru1 72.0(3) .
C8 C9 H9 120.0 .
C4 C9 Ru1 70.2(3) .
C4 C9 C8 120.0 .
C4 C9 H9 120.0 .
C9 C4 Ru1 72.1(4) .
C9 C4 C2 116.8(13) .
C5 C4 Ru1 70.7(4) .
C5 C4 C9 120.0 .
C5 C4 C2 123.2(13) .
C2 C4 Ru1 129.9(10) .
Ru1 C5 H5 129.4 .
C4 C5 Ru1 71.3(4) .
C4 C5 H5 120.0 .
C4 C5 C6 120.0 .
C6 C5 Ru1 71.7(4) .
C6 C5 H5 120.0 .
Ru1 C6 H6 129.9 .
C5 C6 Ru1 70.4(3) .
C5 C6 H6 120.0 .
C7 C6 Ru1 72.2(3) .
C7 C6 C5 120.0 .
C7 C6 H6 120.0 .
C8 C7 Ru1 71.7(4) .
C8 C7 C10 124.7(18) .
C6 C7 Ru1 70.3(4) .
C6 C7 C8 120.0 .
C6 C7 C10 115.2(18) .
C10 C7 Ru1 127.3(11) .
C4 C2 H2 105.0 .
C3 C2 C4 116.8(18) .
C3 C2 H2 105.0 .
C3 C2 C1 114(2) .
C1 C2 C4 110(2) .
C1 C2 H2 105.0 .
C22 C23 H23A 109.5 .
C22 C23 H23B 109.5 .
C22 C23 H23C 109.5 .
H23A C23 H23B 109.5 .
H23A C23 H23C 109.5 .
H23B C23 H23C 109.5 .
C22 C21 H21A 109.5 .
C22 C21 H21B 109.5 .
C22 C21 H21C 109.5 .
H21A C21 H21B 109.5 .
H21A C21 H21C 109.5 .
H21B C21 H21C 109.5 .
C14 C12 H12 107.2 .
C11 C12 H12 107.2 .
C11 C12 C14 108(2) .
C13 C12 H12 107.2 .
C13 C12 C14 112.8(14) .
C13 C12 C11 114(2) .
Ru2 C15 H15 129.8 .
C14 C15 Ru2 70.9(4) .
C14 C15 H15 120.0 .
C14 C15 C16 120.0 .
C16 C15 Ru2 71.8(4) .
C16 C15 H15 120.0 .
C12 C14 Ru2 129.2(9) .
C15 C14 Ru2 71.2(4) .
C15 C14 C12 119.0(10) .
C19 C14 Ru2 71.6(3) .
C19 C14 C12 121.0(10) .
C19 C14 C15 120.0 .
Ru2 C19 H19 130.1 .
C14 C19 Ru2 70.6(3) .
C14 C19 H19 120.0 .
C14 C19 C18 120.0 .
C18 C19 Ru2 71.9(3) .
C18 C19 H19 120.0 .
Ru2 C18 H18 130.6 .
C19 C18 Ru2 70.5(4) .
C19 C18 H18 120.0 .
C19 C18 C17 120.0 .
C17 C18 Ru2 71.5(4) .
C17 C18 H18 120.0 .
C18 C17 Ru2 71.1(4) .
C18 C17 C20 118.5(16) .
C16 C17 Ru2 70.8(3) .
C16 C17 C18 120.0 .
C16 C17 C20 121.4(16) .
C20 C17 Ru2 128.1(11) .
Ru2 C16 H16 130.3 .
C15 C16 Ru2 70.5(3) .
C15 C16 H16 120.0 .
C17 C16 Ru2 71.8(3) .
C17 C16 C15 120.0 .
C17 C16 H16 120.0 .
C17 C20 H20A 109.5 .
C17 C20 H20B 109.5 .
C17 C20 H20C 109.5 .
H20A C20 H20B 109.5 .
H20A C20 H20C 109.5 .
H20B C20 H20C 109.5 .
C12 C11 H11A 109.5 .
C12 C11 H11B 109.5 .
C12 C11 H11C 109.5 .
H11A C11 H11B 109.5 .
H11A C11 H11C 109.5 .
H11B C11 H11C 109.5 .
C7 C10 H10A 109.5 .
C7 C10 H10B 109.5 .
C7 C10 H10C 109.5 .
H10A C10 H10B 109.5 .
H10A C10 H10C 109.5 .
H10B C10 H10C 109.5 .
C12 C13 H13A 109.5 .
C12 C13 H13B 109.5 .
C12 C13 H13C 109.5 .
H13A C13 H13B 109.5 .
H13A C13 H13C 109.5 .
H13B C13 H13C 109.5 .
C2 C3 H3A 109.5 .
C2 C3 H3B 109.5 .
C2 C3 H3C 109.5 .
H3A C3 H3B 109.5 .
H3A C3 H3C 109.5 .
H3B C3 H3C 109.5 .
C2 C1 H1A 109.5 .
C2 C1 H1B 109.5 .
C2 C1 H1C 109.5 .
H1A C1 H1B 109.5 .
H1A C1 H1C 109.5 .
H1B C1 H1C 109.5 .

loop_
_geom_bond_atom_site_label_1
_geom_bond_atom_site_label_2
_geom_bond_distance
Ru3 Cl6 2.451(3)
Ru3 Cl5 2.450(3)
Ru3 Cl7 2.392(3)
Ru3 C28 2.153(15)
Ru3 C25 2.147(15)
Ru3 C27 2.176(16)
Ru3 C29 2.143(15)
Ru3 C24 2.175(17)
Ru3 C26 2.162(14)
Ru1 Cl2 2.442(4)
Ru1 Cl1 2.444(4)
Ru1 Cl3 2.398(4)
Ru1 C8 2.181(10)
Ru1 C9 2.165(11)
Ru1 C4 2.140(10)
Ru1 C5 2.132(10)
Ru1 C6 2.149(11)
Ru1 C7 2.174(10)
Ru2 Cl2 2.450(4)
Ru2 Cl1 2.455(4)
Ru2 Cl4 2.392(4)
Ru2 C15 2.141(10)
Ru2 C14 2.136(9)
Ru2 C19 2.149(10)
Ru2 C18 2.166(9)
Ru2 C17 2.170(10)
Ru2 C16 2.158(11)
C28 H28 0.9300
C28 C27 1.42(3)
C28 C29 1.38(3)
C25 H25 0.9300
C25 C24 1.39(3)
C25 C26 1.42(2)
C27 C26 1.42(2)
C27 C30 1.48(3)
C29 H29 0.9300
C29 C24 1.43(3)
C22 H22 0.9800
C22 C24 1.51(3)
C22 C23 1.55(3)
C22 C21 1.58(4)
C26 H26 0.9300
C30 H30A 0.9600
C30 H30B 0.9600
C30 H30C 0.9600
C8 H8 0.9300
C8 C9 1.3900
C8 C7 1.3900
C9 H9 0.9300
C9 C4 1.3900
C4 C5 1.3900
C4 C2 1.54(3)
C5 H5 0.9300
C5 C6 1.3900
C6 H6 0.9300
C6 C7 1.3900
C7 C10 1.56(2)
C2 H2 0.9800
C2 C3 1.45(3)
C2 C1 1.49(3)
C23 H23A 0.9600
C23 H23B 0.9600
C23 H23C 0.9600
C21 H21A 0.9600
C21 H21B 0.9600
C21 H21C 0.9600
C12 H12 0.9800
C12 C14 1.56(2)
C12 C11 1.54(3)
C12 C13 1.50(3)
C15 H15 0.9300
C15 C14 1.3900
C15 C16 1.3900
C14 C19 1.3900
C19 H19 0.9300
C19 C18 1.3900
C18 H18 0.9300
C18 C17 1.3900
C17 C16 1.3900
C17 C20 1.56(3)
C16 H16 0.9300
C20 H20A 0.9600
C20 H20B 0.9600
C20 H20C 0.9600
C11 H11A 0.9600
C11 H11B 0.9600
C11 H11C 0.9600
C10 H10A 0.9600
C10 H10B 0.9600
C10 H10C 0.9600
C13 H13A 0.9600
C13 H13B 0.9600
C13 H13C 0.9600
C3 H3A 0.9600
C3 H3B 0.9600
C3 H3C 0.9600
C1 H1A 0.9600
C1 H1B 0.9600
C1 H1C 0.9600

loop_
_geom_torsion_atom_site_label_1
_geom_torsion_atom_site_label_2
_geom_torsion_atom_site_label_3
_geom_torsion_atom_site_label_4
_geom_torsion
Ru3 C28 C27 C26 -53.3(13)
Ru3 C28 C27 C30 123.9(15)
Ru3 C28 C29 C24 52.2(15)
Ru3 C25 C24 C29 -53.9(13)
Ru3 C25 C24 C22 124.5(17)
Ru3 C25 C26 C27 52.9(13)
Ru3 C27 C26 C25 -52.3(13)
Ru3 C29 C24 C25 54.2(13)
Ru3 C29 C24 C22 -124.3(16)
Ru1 C8 C9 C4 53.2(3)
Ru1 C8 C7 C6 -53.0(3)
Ru1 C8 C7 C10 123.2(13)
Ru1 C9 C4 C5 54.0(4)
Ru1 C9 C4 C2 -126.3(12)
Ru1 C4 C5 C6 54.7(3)
Ru1 C4 C2 C3 -42(3)
Ru1 C4 C2 C1 -173.7(16)
Ru1 C5 C6 C7 54.5(3)
Ru1 C6 C7 C8 53.7(3)
Ru1 C6 C7 C10 -122.9(12)
Ru2 C15 C14 C12 125.1(11)
Ru2 C15 C14 C19 -54.4(3)
Ru2 C15 C16 C17 54.0(3)
Ru2 C14 C19 C18 -54.2(4)
Ru2 C19 C18 C17 -53.6(3)
Ru2 C18 C17 C16 -53.2(3)
Ru2 C18 C17 C20 123.8(12)
Ru2 C17 C16 C15 -53.4(3)
C28 C27 C26 Ru3 53.2(13)
C28 C27 C26 C25 1(2)
C28 C29 C24 Ru3 -52.0(15)
C28 C29 C24 C25 2(3)
C28 C29 C24 C22 -176.3(16)
C27 C28 C29 Ru3 -54.3(13)
C27 C28 C29 C24 -2(2)
C29 C28 C27 Ru3 53.9(14)
C29 C28 C27 C26 1(2)
C29 C28 C27 C30 177.8(16)
C24 C25 C26 Ru3 -53.6(13)
C24 C25 C26 C27 -1(2)
C26 C25 C24 Ru3 53.2(13)
C26 C25 C24 C29 -1(2)
C26 C25 C24 C22 177.7(15)
C30 C27 C26 Ru3 -124.0(16)
C30 C27 C26 C25 -176.3(15)
C8 C9 C4 Ru1 -54.0(4)
C8 C9 C4 C5 0.0
C8 C9 C4 C2 179.7(12)
C9 C8 C7 Ru1 53.0(3)
C9 C8 C7 C6 0.0
C9 C8 C7 C10 176.2(14)
C9 C4 C5 Ru1 -54.7(3)
C9 C4 C5 C6 0.0
C9 C4 C2 C3 46(2)
C9 C4 C2 C1 -85(2)
C4 C5 C6 Ru1 -54.5(3)
C4 C5 C6 C7 0.0
C5 C4 C2 C3 -134(2)
C5 C4 C2 C1 94(2)
C5 C6 C7 Ru1 -53.7(3)
C5 C6 C7 C8 0.0
C5 C6 C7 C10 -176.6(13)
C7 C8 C9 Ru1 -53.2(3)
C7 C8 C9 C4 0.0
C2 C4 C5 Ru1 125.6(13)
C2 C4 C5 C6 -179.7(13)
C23 C22 C24 Ru3 178.0(18)
C23 C22 C24 C25 86(3)
C23 C22 C24 C29 -96(2)
C21 C22 C24 Ru3 59(3)
C21 C22 C24 C25 -34(3)
C21 C22 C24 C29 144.8(19)
C12 C14 C19 Ru2 -125.2(11)
C12 C14 C19 C18 -179.5(12)
C15 C14 C19 Ru2 54.2(4)
C15 C14 C19 C18 0.0
C14 C15 C16 Ru2 -54.0(3)
C14 C15 C16 C17 0.0
C14 C19 C18 Ru2 53.6(3)
C14 C19 C18 C17 0.0
C19 C18 C17 Ru2 53.2(3)
C19 C18 C17 C16 0.0
C19 C18 C17 C20 177.0(13)
C18 C17 C16 Ru2 53.4(3)
C18 C17 C16 C15 0.0
C16 C15 C14 Ru2 54.4(3)
C16 C15 C14 C12 179.5(12)
C16 C15 C14 C19 0.0
C20 C17 C16 Ru2 -123.6(12)
C20 C17 C16 C15 -176.9(13)
C11 C12 C14 Ru2 176.2(18)
C11 C12 C14 C15 87(2)
C11 C12 C14 C19 -93(2)
C13 C12 C14 Ru2 -57(2)
C13 C12 C14 C15 -145.4(14)
C13 C12 C14 C19 34.1(19)

loop_
_twin_individual_id
_twin_individual_mass_fraction_refined
1 0.57(14)
2 0.43(14)
